data_7041494
loop_
_publ_author_name
'Liang, I. C.'
'Weng, C. Y.'
'Huang, C.'
'Chang, C. K.'
'Sheu, H. S.'
'Lin, J. G.'
'Hsu, K. F.'

_publ_section_title
;
 New metal chalcogenides found in MnN-1(Gd2-xInx)SN+2 (N = 3, 4, 5):
 syntheses, structures, and magnetic properties.
;
_journal_issue 4
_journal_name_full 'Dalton transactions (Cambridge, England : 2003)'
_journal_page_first 1228
_journal_page_last 1236
_journal_paper_doi 10.1039/c6dt04382h
_journal_volume 46
_journal_year 2017
_chemical_formula_moiety Gd2Mn4S7
_chemical_formula_sum 'Gd0.5 Mn S1.75'
_chemical_formula_weight 189.67
_space_group_crystal_system orthorhombic
_space_group_IT_number 63
_space_group_name_Hall '-C 2c 2'
_space_group_name_H-M_alt 'C m c m'
_symmetry_space_group_name_Hall '-C 2c 2'
_symmetry_space_group_name_H-M 'C m c m'
_atom_sites_solution_primary direct
_atom_sites_solution_secondary difmap
_audit_creation_method SHELXL-2014/7
_audit_update_record
;
2016-11-16 deposited with the CCDC.
2016-12-15 downloaded from the CCDC.
;
_cell_angle_alpha 90
_cell_angle_beta 90
_cell_angle_gamma 90
_cell_formula_units_Z 16
_cell_length_a 3.7694(6)
_cell_length_b 12.4664(18)
_cell_length_c 22.288(3)
_cell_measurement_reflns_used 2103
_cell_measurement_temperature 296(2)
_cell_measurement_theta_max 28.29
_cell_measurement_theta_min 3.75
_cell_volume 1047.3(3)
_computing_cell_refinement 'Bruker SMART'
_computing_data_collection 'Bruker SMART'
_computing_data_reduction 'Bruker SAINT'
_computing_molecular_graphics 'Bruker SHELXTL'
_computing_publication_material 'Bruker SHELXTL'
_computing_structure_refinement 'SHELXL-2014/7 (Sheldrick, 2014)'
_computing_structure_solution 'SHELXL-2014/7 (Sheldrick, 2014)'
_diffrn_ambient_temperature 296(2)
_diffrn_measured_fraction_theta_full 1.000
_diffrn_measured_fraction_theta_max 1.000
_diffrn_measurement_device_type 'CCD area detector'
_diffrn_measurement_method 'phi and omega scans'
_diffrn_radiation_type MoK\a
_diffrn_radiation_wavelength 0.71073
_diffrn_reflns_av_R_equivalents 0.0279
_diffrn_reflns_av_unetI/netI 0.0210
_diffrn_reflns_Laue_measured_fraction_full 1.000
_diffrn_reflns_Laue_measured_fraction_max 1.000
_diffrn_reflns_limit_h_max 4
_diffrn_reflns_limit_h_min -5
_diffrn_reflns_limit_k_max 16
_diffrn_reflns_limit_k_min -16
_diffrn_reflns_limit_l_max 16
_diffrn_reflns_limit_l_min -29
_diffrn_reflns_number 4028
_diffrn_reflns_point_group_measured_fraction_full 1.000
_diffrn_reflns_point_group_measured_fraction_max 1.000
_diffrn_reflns_theta_full 25.242
_diffrn_reflns_theta_max 28.287
_diffrn_reflns_theta_min 1.827
_diffrn_source 'fine-focus sealed tube'
_exptl_absorpt_coefficient_mu 18.486
_exptl_absorpt_correction_T_max 0.7457
_exptl_absorpt_correction_T_min 0.4355
_exptl_absorpt_correction_type multi-scan
_exptl_absorpt_process_details SADABS
_exptl_crystal_colour dark
_exptl_crystal_density_diffrn 4.811
_exptl_crystal_density_method 'not measured'
_exptl_crystal_description column
_exptl_crystal_F_000 1360
_refine_diff_density_max 0.582
_refine_diff_density_min -0.570
_refine_diff_density_rms 0.140
_refine_ls_extinction_coef 0.00042(5)
_refine_ls_extinction_expression Fc^*^=kFc[1+0.001xFc^2^\l^3^/sin(2\q)]^-1/4^
_refine_ls_extinction_method 'SHELXL-2014/7 (Sheldrick 2014'
_refine_ls_goodness_of_fit_ref 1.015
_refine_ls_hydrogen_treatment undef
_refine_ls_matrix_type full
_refine_ls_number_parameters 47
_refine_ls_number_reflns 765
_refine_ls_number_restraints 0
_refine_ls_restrained_S_all 1.015
_refine_ls_R_factor_all 0.0171
_refine_ls_R_factor_gt 0.0144
_refine_ls_shift/su_max 0.002
_refine_ls_shift/su_mean 0.000
_refine_ls_structure_factor_coef Fsqd
_refine_ls_weighting_details 'w=1/[\s^2^(Fo^2^)+(0.0129P)^2^] where P=(Fo^2^+2Fc^2^)/3'
_refine_ls_weighting_scheme calc
_refine_ls_wR_factor_gt 0.0291
_refine_ls_wR_factor_ref 0.0297
_reflns_Friedel_coverage 0.000
_reflns_number_gt 702
_reflns_number_total 765
_reflns_threshold_expression 'I > 2\s(I)'
_cod_data_source_file c6dt04382h2.cif
_cod_data_source_block 03
_cod_depositor_comments 'Adding full bibliography for 7041491--7041494.cif.'
_cod_original_cell_volume 1047.4(3)
_cod_original_formula_sum 'Gd0.5 Mn1 S1.75'
_cod_database_code 7041494
_shelx_shelxl_version_number 2014/7
_shelx_space_group_comment
;
The symmetry employed for this shelxl refinement is uniquely defined
by the following loop, which should always be used as a source of
symmetry information in preference to the above space-group names.
They are only intended as comments.
;

loop_
_space_group_symop_operation_xyz
'x, y, z'
'-x, -y, z+1/2'
'-x, y, -z+1/2'
'x, -y, -z'
'x+1/2, y+1/2, z'
'-x+1/2, -y+1/2, z+1/2'
'-x+1/2, y+1/2, -z+1/2'
'x+1/2, -y+1/2, -z'
'-x, -y, -z'
'x, y, -z-1/2'
'x, -y, z-1/2'
'-x, y, z'
'-x+1/2, -y+1/2, -z'
'x+1/2, y+1/2, -z-1/2'
'x+1/2, -y+1/2, z-1/2'
'-x+1/2, y+1/2, z'

loop_
_atom_site_label
_atom_site_type_symbol
_atom_site_fract_x
_atom_site_fract_y
_atom_site_fract_z
_atom_site_U_iso_or_equiv
_atom_site_adp_type
_atom_site_occupancy
_atom_site_site_symmetry_order
_atom_site_calc_flag
_atom_site_refinement_flags_posn
_atom_site_refinement_flags_adp
_atom_site_refinement_flags_occupancy
Gd1 Gd 0.0000 0.29402(2) 0.7500 0.01436(9) Uani 1 4 d S T P
Gd2' Gd 0.0000 0.04263(2) 0.64516(2) 0.01152(11) Uani 0.4222(16) 2 d S T P
Mn2 Mn 0.0000 0.04263(2) 0.64516(2) 0.01152(11) Uani 0.5778(16) 2 d S T P
Mn3 Mn 0.5000 0.27491(4) 0.57152(2) 0.0131(2) Uani 0.9607(15) 2 d S T P
Gd3' Gd 0.5000 0.27491(4) 0.57152(2) 0.0131(2) Uani 0.0393(15) 2 d S T P
Mn4 Mn 0.0000 0.5000 0.5000 0.0136(3) Uani 0.929(2) 4 d S T P
Gd4' Gd 0.0000 0.5000 0.5000 0.0136(3) Uani 0.071(2) 4 d S T P
S1 S 0.5000 0.45253(10) 0.7500 0.0131(3) Uani 1 4 d S T P
S2 S 0.5000 0.18884(6) 0.67438(4) 0.01006(17) Uani 1 2 d S T P
S3 S 0.0000 0.40867(6) 0.60605(4) 0.01312(19) Uani 1 2 d S T P
S4 S 0.0000 0.13747(6) 0.53442(4) 0.01090(18) Uani 1 2 d S T P

loop_
_atom_site_aniso_label
_atom_site_aniso_U_11
_atom_site_aniso_U_22
_atom_site_aniso_U_33
_atom_site_aniso_U_23
_atom_site_aniso_U_13
_atom_site_aniso_U_12
Gd1 0.00676(13) 0.01532(14) 0.02101(17) 0.000 0.000 0.000
Mn2 0.01182(16) 0.01055(16) 0.01219(18) -0.00014(11) 0.000 0.000
Gd2' 0.01182(16) 0.01055(16) 0.01219(18) -0.00014(11) 0.000 0.000
Mn3 0.0142(3) 0.0129(3) 0.0124(3) 0.0015(2) 0.000 0.000
Gd3' 0.0142(3) 0.0129(3) 0.0124(3) 0.0015(2) 0.000 0.000
Mn4 0.0133(4) 0.0130(4) 0.0145(4) -0.0002(3) 0.000 0.000
Gd4' 0.0133(4) 0.0130(4) 0.0145(4) -0.0002(3) 0.000 0.000
S1 0.0110(6) 0.0119(6) 0.0162(7) 0.000 0.000 0.000
S2 0.0093(4) 0.0117(4) 0.0092(4) 0.0002(3) 0.000 0.000
S3 0.0107(4) 0.0112(4) 0.0175(5) -0.0023(3) 0.000 0.000
S4 0.0103(4) 0.0098(4) 0.0126(5) -0.0007(3) 0.000 0.000

loop_
_atom_type_symbol
_atom_type_description
_atom_type_scat_dispersion_real
_atom_type_scat_dispersion_imag
_atom_type_scat_source
S S 0.1246 0.1234 'International Tables Vol C Tables 4.2.6.8 and 6.1.1.4'
Mn Mn 0.3368 0.7283 'International Tables Vol C Tables 4.2.6.8 and 6.1.1.4'
Gd Gd -0.1653 3.9035 'International Tables Vol C Tables 4.2.6.8 and 6.1.1.4'

loop_
_geom_angle_atom_site_label_1
_geom_angle_atom_site_label_2
_geom_angle_atom_site_label_3
_geom_angle
_geom_angle_site_symmetry_1
_geom_angle_site_symmetry_3
S1 Gd1 S1 87.29(4) . 1_455
S1 Gd1 S2 142.173(19) . 1_455
S1 Gd1 S2 82.90(2) 1_455 1_455
S1 Gd1 S2 82.90(2) . 10_557
S1 Gd1 S2 142.172(19) 1_455 10_557
S2 Gd1 S2 125.18(3) 1_455 10_557
S1 Gd1 S2 142.173(19) . 10_457
S1 Gd1 S2 82.90(2) 1_455 10_457
S2 Gd1 S2 72.56(3) 1_455 10_457
S2 Gd1 S2 82.87(3) 10_557 10_457
S1 Gd1 S2 82.90(2) . .
S1 Gd1 S2 142.173(19) 1_455 .
S2 Gd1 S2 82.86(3) 1_455 .
S2 Gd1 S2 72.56(3) 10_557 .
S2 Gd1 S2 125.18(3) 10_457 .
S1 Gd1 Gd1 133.644(18) . 1_455
S1 Gd1 Gd1 46.355(19) 1_455 1_455
S2 Gd1 Gd1 48.568(13) 1_455 1_455
S2 Gd1 Gd1 131.433(13) 10_557 1_455
S2 Gd1 Gd1 48.568(13) 10_457 1_455
S2 Gd1 Gd1 131.432(13) . 1_455
S1 Gd1 Gd1 46.355(18) . 1_655
S1 Gd1 Gd1 133.644(19) 1_455 1_655
S2 Gd1 Gd1 131.433(13) 1_455 1_655
S2 Gd1 Gd1 48.568(13) 10_557 1_655
S2 Gd1 Gd1 131.433(13) 10_457 1_655
S2 Gd1 Gd1 48.568(13) . 1_655
Gd1 Gd1 Gd1 180.0 1_455 1_655
S1 Gd1 Gd2' 125.459(14) . 10_557
S1 Gd1 Gd2' 125.459(14) 1_455 10_557
S2 Gd1 Gd2' 89.12(2) 1_455 10_557
S2 Gd1 Gd2' 43.715(13) 10_557 10_557
S2 Gd1 Gd2' 43.715(13) 10_457 10_557
S2 Gd1 Gd2' 89.12(2) . 10_557
Gd1 Gd1 Gd2' 90.0 1_455 10_557
Gd1 Gd1 Gd2' 90.0 1_655 10_557
S1 Mn2 S3 91.34(3) 5_445 5_445
S1 Mn2 S3 91.34(3) 5_445 5_545
S3 Mn2 S3 90.03(3) 5_445 5_545
S1 Mn2 S2 94.30(3) 5_445 .
S3 Mn2 S2 174.33(3) 5_445 .
S3 Mn2 S2 90.48(2) 5_545 .
S1 Mn2 S2 94.30(3) 5_445 1_455
S3 Mn2 S2 90.48(2) 5_445 1_455
S3 Mn2 S2 174.33(3) 5_545 1_455
S2 Mn2 S2 88.47(3) . 1_455
S1 Mn2 S4 179.93(3) 5_445 .
S3 Mn2 S4 88.61(3) 5_445 .
S3 Mn2 S4 88.61(3) 5_545 .
S2 Mn2 S4 85.76(2) . .
S2 Mn2 S4 85.76(2) 1_455 .
S2 Mn3 S4 179.74(3) . 13_556
S2 Mn3 S3 90.21(3) . 1_655
S4 Mn3 S3 89.97(3) 13_556 1_655
S2 Mn3 S3 90.21(3) . .
S4 Mn3 S3 89.97(3) 13_556 .
S3 Mn3 S3 91.48(3) 1_655 .
S2 Mn3 S4 90.49(3) . 1_655
S4 Mn3 S4 89.33(3) 13_556 1_655
S3 Mn3 S4 89.52(2) 1_655 1_655
S3 Mn3 S4 178.77(3) . 1_655
S2 Mn3 S4 90.49(3) . .
S4 Mn3 S4 89.33(3) 13_556 .
S3 Mn3 S4 178.77(3) 1_655 .
S3 Mn3 S4 89.52(2) . .
S4 Mn3 S4 89.46(3) 1_655 .
S3 Mn4 S3 180.0 9_566 .
S3 Mn4 S4 91.13(2) 9_566 13_456
S3 Mn4 S4 88.87(2) . 13_456
S3 Mn4 S4 88.87(2) 9_566 5
S3 Mn4 S4 91.13(2) . 5
S4 Mn4 S4 180.00(4) 13_456 5
S3 Mn4 S4 91.13(2) 9_566 13_556
S3 Mn4 S4 88.87(2) . 13_556
S4 Mn4 S4 90.21(3) 13_456 13_556
S4 Mn4 S4 89.79(3) 5 13_556
S3 Mn4 S4 88.87(2) 9_566 5_455
S3 Mn4 S4 91.13(2) . 5_455
S4 Mn4 S4 89.79(3) 13_456 5_455
S4 Mn4 S4 90.21(3) 5 5_455
S4 Mn4 S4 180.00(4) 13_556 5_455
Gd2' S1 Mn2 0.0 14_557 14_557
Gd2' S1 Gd2' 128.65(5) 14_557 5
Mn2 S1 Gd2' 128.65(5) 14_557 5
Gd2' S1 Mn2 128.7 14_557 5
Mn2 S1 Mn2 128.65(5) 14_557 5
Gd2' S1 Mn2 0.0 5 5
Gd2' S1 Gd1 108.270(13) 14_557 1_655
Mn2 S1 Gd1 108.270(13) 14_557 1_655
Gd2' S1 Gd1 108.270(13) 5 1_655
Mn2 S1 Gd1 108.270(13) 5 1_655
Gd2' S1 Gd1 108.270(13) 14_557 .
Mn2 S1 Gd1 108.270(13) 14_557 .
Gd2' S1 Gd1 108.270(13) 5 .
Mn2 S1 Gd1 108.270(13) 5 .
Gd1 S1 Gd1 87.29(4) 1_655 .
Mn3 S2 Gd2' 93.87(3) . 1_655
Mn3 S2 Mn2 93.87(3) . 1_655
Gd2' S2 Mn2 0.0 1_655 1_655
Mn3 S2 Mn2 93.87(3) . .
Gd2' S2 Mn2 88.5 1_655 .
Mn2 S2 Mn2 88.47(3) 1_655 .
Mn3 S2 Gd1 109.93(3) . .
Gd2' S2 Gd1 156.20(4) 1_655 .
Mn2 S2 Gd1 156.20(4) 1_655 .
Mn2 S2 Gd1 89.522(14) . .
Mn3 S2 Gd1 109.93(3) . 1_655
Gd2' S2 Gd1 89.522(14) 1_655 1_655
Mn2 S2 Gd1 89.522(14) 1_655 1_655
Mn2 S2 Gd1 156.20(4) . 1_655
Gd1 S2 Gd1 82.86(3) . 1_655
Mn4 S3 Gd3' 90.66(3) . 1_455
Mn4 S3 Mn3 90.66(3) . 1_455
Gd3' S3 Mn3 0.0 1_455 1_455
Mn4 S3 Mn3 90.66(3) . .
Gd3' S3 Mn3 91.5 1_455 .
Mn3 S3 Mn3 91.48(3) 1_455 .
Mn4 S3 Mn2 91.30(2) . 5
Gd3' S3 Mn2 177.91(4) 1_455 5
Mn3 S3 Mn2 177.91(4) 1_455 5
Mn3 S3 Mn2 89.212(14) . 5
Mn4 S3 Gd2' 91.30(2) . 5
Gd3' S3 Gd2' 177.91(4) 1_455 5
Mn3 S3 Gd2' 177.91(4) 1_455 5
Mn3 S3 Gd2' 89.212(14) . 5
Mn2 S3 Gd2' 0.000(15) 5 5
Mn4 S3 Mn2 91.30(2) . 5_455
Gd3' S3 Mn2 89.211(14) 1_455 5_455
Mn3 S3 Mn2 89.211(14) 1_455 5_455
Mn3 S3 Mn2 177.91(4) . 5_455
Mn2 S3 Mn2 90.03(3) 5 5_455
Gd2' S3 Mn2 90.0 5 5_455
Mn4 S3 Gd2' 91.30(2) . 5_455
Gd3' S3 Gd2' 89.211(14) 1_455 5_455
Mn3 S3 Gd2' 89.211(14) 1_455 5_455
Mn3 S3 Gd2' 177.91(4) . 5_455
Mn2 S3 Gd2' 90.03(3) 5 5_455
Gd2' S3 Gd2' 90.03(3) 5 5_455
Mn2 S3 Gd2' 0.000(12) 5_455 5_455
Gd3' S4 Mn3 0.0 13_556 13_556
Gd3' S4 Gd4' 90.50(3) 13_556 5_445
Mn3 S4 Gd4' 90.50(3) 13_556 5_445
Gd3' S4 Mn4 90.50(3) 13_556 5_445
Mn3 S4 Mn4 90.50(3) 13_556 5_445
Gd4' S4 Mn4 0.0 5_445 5_445
Gd3' S4 Gd4' 90.50(3) 13_556 5_545
Mn3 S4 Gd4' 90.50(3) 13_556 5_545
Gd4' S4 Gd4' 90.21(3) 5_445 5_545
Mn4 S4 Gd4' 90.21(3) 5_445 5_545
Gd3' S4 Mn4 90.50(3) 13_556 5_545
Mn3 S4 Mn4 90.50(3) 13_556 5_545
Gd4' S4 Mn4 90.2 5_445 5_545
Mn4 S4 Mn4 90.21(3) 5_445 5_545
Gd4' S4 Mn4 0.0 5_545 5_545
Gd3' S4 Mn3 90.7 13_556 .
Mn3 S4 Mn3 90.67(3) 13_556 .
Gd4' S4 Mn3 178.77(4) 5_445 .
Mn4 S4 Mn3 178.77(4) 5_445 .
Gd4' S4 Mn3 90.150(14) 5_545 .
Mn4 S4 Mn3 90.150(14) 5_545 .
Gd3' S4 Mn3 90.7 13_556 1_455
Mn3 S4 Mn3 90.67(3) 13_556 1_455
Gd4' S4 Mn3 90.150(13) 5_445 1_455
Mn4 S4 Mn3 90.150(13) 5_445 1_455
Gd4' S4 Mn3 178.77(4) 5_545 1_455
Mn4 S4 Mn3 178.77(4) 5_545 1_455
Mn3 S4 Mn3 89.46(3) . 1_455
Gd3' S4 Gd3' 90.67(3) 13_556 1_455
Mn3 S4 Gd3' 90.67(3) 13_556 1_455
Gd4' S4 Gd3' 90.150(13) 5_445 1_455
Mn4 S4 Gd3' 90.150(13) 5_445 1_455
Gd4' S4 Gd3' 178.77(4) 5_545 1_455
Mn4 S4 Gd3' 178.77(4) 5_545 1_455
Mn3 S4 Gd3' 89.5 . 1_455
Mn3 S4 Gd3' 0.00(2) 1_455 1_455
Gd3' S4 Mn2 179.23(4) 13_556 .
Mn3 S4 Mn2 179.23(4) 13_556 .
Gd4' S4 Mn2 88.95(2) 5_445 .
Mn4 S4 Mn2 88.95(2) 5_445 .
Gd4' S4 Mn2 88.95(2) 5_545 .
Mn4 S4 Mn2 88.95(2) 5_545 .
Mn3 S4 Mn2 89.88(3) . .
Mn3 S4 Mn2 89.88(3) 1_455 .
Gd3' S4 Mn2 89.88(3) 1_455 .

loop_
_geom_bond_atom_site_label_1
_geom_bond_atom_site_label_2
_geom_bond_distance
_geom_bond_site_symmetry_2
Gd1 S1 2.7307(9) .
Gd1 S1 2.7307(9) 1_455
Gd1 S2 2.8481(7) 1_455
Gd1 S2 2.8481(7) 10_557
Gd1 S2 2.8481(7) 10_457
Gd1 S2 2.8481(7) .
Gd1 Gd1 3.7694(6) 1_455
Gd1 Gd1 3.7694(6) 1_655
Gd1 Gd2' 3.9092(5) 10_557
Mn2 S1 2.5927(7) 5_445
Mn2 S3 2.6647(7) 5_445
Mn2 S3 2.6647(7) 5_545
Mn2 S2 2.7016(7) .
Mn2 S2 2.7017(7) 1_455
Mn2 S4 2.7367(10) .
Mn3 S2 2.5313(11) .
Mn3 S4 2.6018(11) 13_556
Mn3 S3 2.6315(7) 1_655
Mn3 S3 2.6315(7) .
Mn3 S4 2.6779(7) 1_655
Mn3 S4 2.6779(7) .
Mn4 S3 2.6236(10) 9_566
Mn4 S3 2.6237(10) .
Mn4 S4 2.6604(6) 13_456
Mn4 S4 2.6604(6) 5
Mn4 S4 2.6604(6) 13_556
Mn4 S4 2.6604(6) 5_455
S1 Gd2' 2.5927(7) 14_557
S1 Mn2 2.5927(7) 14_557
S1 Gd2' 2.5927(7) 5
S1 Mn2 2.5927(7) 5
S1 Gd1 2.7307(9) 1_655
S2 Gd2' 2.7016(7) 1_655
S2 Mn2 2.7016(7) 1_655
S2 Gd1 2.8481(7) 1_655
S3 Gd3' 2.6315(7) 1_455
S3 Mn3 2.6315(7) 1_455
S3 Mn2 2.6647(7) 5
S3 Gd2' 2.6647(7) 5
S3 Mn2 2.6647(7) 5_455
S3 Gd2' 2.6647(7) 5_455
S4 Gd3' 2.6017(11) 13_556
S4 Mn3 2.6017(11) 13_556
S4 Gd4' 2.6604(6) 5_445
S4 Mn4 2.6604(6) 5_445
S4 Gd4' 2.6604(6) 5_545
S4 Mn4 2.6604(6) 5_545
S4 Mn3 2.6780(7) 1_455
S4 Gd3' 2.6780(7) 1_455
